data_7243949
loop_
_publ_author_name
'Ito, Sho'
'White, Fraser J.'
'Okunishi, Eiji'
'Aoyama, Yoshitaka'
'Yamano, Akihito'
'Sato, Hiroyasu'
'Ferrara, Joseph D.'
'Jasnowski, Micha\/l'
'Meyer, Mathias'

_publ_section_title
;
 Structure determination of small molecule compounds by an electron
 diffractometer for 3D ED/MicroED
;
_journal_issue 48
_journal_name_full CrystEngComm
_journal_page_first 8622
_journal_page_last 8630
_journal_paper_doi 10.1039/D1CE01172C
_journal_volume 23
_journal_year 2021
_chemical_formula_moiety 'C8 H9 N O2'
_chemical_formula_sum 'C8 H9 N O2'
_chemical_formula_weight 151.16
_chemical_name_systematic N-(4-hydroxyphenyl)acetamide
_space_group_crystal_system monoclinic
_space_group_IT_number 14
_space_group_name_Hall '-P 2yn'
_space_group_name_H-M_alt 'P 1 21/n 1'
_atom_sites_solution_hydrogens mixed
_audit_creation_date 2021-07-10
_audit_creation_method
;
Olex2 1.3
(compiled 2020.11.12 svn.r5f609507 for OlexSys, GUI svn.r6272)
;
_audit_update_record
;
2021-08-31 deposited with the CCDC.	2021-10-26 downloaded from the CCDC.
;
_cell_angle_alpha 90
_cell_angle_beta 97.37(5)
_cell_angle_gamma 90
_cell_formula_units_Z 4
_cell_length_a 7.344(5)
_cell_length_b 9.645(6)
_cell_length_c 12.087(7)
_cell_measurement_reflns_used 497
_cell_measurement_temperature 293
_cell_measurement_theta_max 0.7990
_cell_measurement_theta_min 0.0987
_cell_volume 849.1(9)
_computing_cell_refinement 'CrysAlisPro 1.171.42.18a (Rigaku OD, 2021)'
_computing_data_collection 'CrysAlisPro 1.171.42.18a (Rigaku OD, 2021)'
_computing_data_reduction 'CrysAlisPro 1.171.42.18a (Rigaku OD, 2021)'
_computing_molecular_graphics 'Olex2 1.3 (Dolomanov et al., 2009)'
_computing_publication_material 'Olex2 1.3 (Dolomanov et al., 2009)'
_computing_structure_refinement 'SHELXL 2018/3 (Sheldrick, 2015)'
_computing_structure_solution 'SHELXT 2018/2 (Sheldrick, 2018)'
_diffrn_ambient_temperature 293
_diffrn_detector 'Rigaku HyPix-ED area detector'
_diffrn_detector_area_resol_mean 10.0
_diffrn_detector_type 'HPC area detector'
_diffrn_measured_fraction_theta_full 0.979
_diffrn_measured_fraction_theta_max 0.979
_diffrn_measurement_details
;
List of Runs (angles in degrees, time in seconds):

  # Type    Start    End  Width  t~exp~   \w     \q     \k     \f   Frames
#--------------------------------------------------------------------------
  1  \w    -20.00  20.00   1.00   10.00    --    0.00   0.00   0.00   40
  2  \w    -20.00  20.00   1.00   10.00    --    0.00   0.00   0.00   40
  3  \w    -20.00  20.00   1.00   10.00    --    0.00   0.00   0.00   40
  4  \w    -20.00  20.00   1.00   10.00    --    0.00   0.00   0.00   40
  5  \w    -20.00  20.00   1.00   10.00    --    0.00   0.00   0.00   40
  6  \w    -20.00  20.00   1.00   10.00    --    0.00   0.00   0.00   40
  7  \w    -20.00  20.00   1.00   10.00    --    0.00   0.00   0.00   40
;
_diffrn_measurement_device 'Electron diffractometer'
_diffrn_measurement_device_type Rigaku_Synergy-ED
_diffrn_measurement_method 'continuous rotation'
_diffrn_orient_matrix_type 'CrysAlisPro convention (1999,Acta A55,543-557)'
_diffrn_orient_matrix_UB_11 -0.0026563000
_diffrn_orient_matrix_UB_12 0.0009773000
_diffrn_orient_matrix_UB_13 0.0008581000
_diffrn_orient_matrix_UB_21 0.0019744000
_diffrn_orient_matrix_UB_22 0.0019950000
_diffrn_orient_matrix_UB_23 0.0007741000
_diffrn_orient_matrix_UB_31 -0.0009601000
_diffrn_orient_matrix_UB_32 0.0013557000
_diffrn_orient_matrix_UB_33 -0.0017462000
_diffrn_radiation_probe electron
_diffrn_radiation_type '200 keV electrons'
_diffrn_radiation_wavelength 0.0251
_diffrn_reflns_av_R_equivalents 0.0876
_diffrn_reflns_av_unetI/netI 0.0593
_diffrn_reflns_Laue_measured_fraction_full 0.979
_diffrn_reflns_Laue_measured_fraction_max 0.979
_diffrn_reflns_limit_h_max 8
_diffrn_reflns_limit_h_min -8
_diffrn_reflns_limit_k_max 10
_diffrn_reflns_limit_k_min -10
_diffrn_reflns_limit_l_max 13
_diffrn_reflns_limit_l_min -13
_diffrn_reflns_number 5049
_diffrn_reflns_point_group_measured_fraction_full 0.979
_diffrn_reflns_point_group_measured_fraction_max 0.979
_diffrn_reflns_theta_full 0.799
_diffrn_reflns_theta_max 0.799
_diffrn_reflns_theta_min 0.109
_diffrn_source 'thermionic-emission electron gun'
_diffrn_source_type LaB6
_exptl_absorpt_coefficient_mu 0.000
_exptl_absorpt_correction_T_max 1.00000
_exptl_absorpt_correction_T_min 0.38740
_exptl_absorpt_correction_type multi-scan
_exptl_absorpt_process_details
;
CrysAlisPro 1.171.42.18a (Rigaku Oxford Diffraction, 2021)
Empirical absorption correction using spherical harmonics,
implemented in SCALE3 ABSPACK scaling algorithm.
;
_exptl_crystal_colour colourless
_exptl_crystal_colour_primary colourless
_exptl_crystal_density_diffrn 1.183
_exptl_crystal_description block
_exptl_crystal_F_000 124
_exptl_crystal_size_max 0.0005
_exptl_crystal_size_mid 0.0003
_exptl_crystal_size_min 0.0002
_refine_diff_density_max 0.110
_refine_diff_density_min -0.142
_refine_diff_density_rms 0.027
_refine_ls_extinction_coef 787(23)
_refine_ls_extinction_expression Fc^*^=kFc[1+0.001xFc^2^\l^3^/sin(2\q)]^-1/4^
_refine_ls_extinction_method 'SHELXL-2018/3 (Sheldrick 2018)'
_refine_ls_goodness_of_fit_ref 1.074
_refine_ls_hydrogen_treatment mixed
_refine_ls_matrix_type full
_refine_ls_number_parameters 126
_refine_ls_number_reflns 1196
_refine_ls_number_restraints 1
_refine_ls_restrained_S_all 1.074
_refine_ls_R_factor_all 0.1471
_refine_ls_R_factor_gt 0.1202
_refine_ls_shift/su_max 0.005
_refine_ls_shift/su_mean 0.000
_refine_ls_structure_factor_coef Fsqd
_refine_ls_weighting_details 'w=1/[\s^2^(Fo^2^)+(0.1567P)^2^+0.3082P] where P=(Fo^2^+2Fc^2^)/3'
_refine_ls_weighting_scheme calc
_refine_ls_wR_factor_gt 0.3152
_refine_ls_wR_factor_ref 0.3394
_reflns_Friedel_coverage 0.000
_reflns_number_gt 893
_reflns_number_total 1196
_reflns_threshold_expression 'I > 2\s(I)'
_cod_data_source_file d1ce01172c1.cif
_cod_data_source_block aceta
_cod_depositor_comments 'Adding full bibliography for 7243939--7243951.cif.'
_cod_database_code 7243949
_shelx_shelxl_version_number 2018/3
_chemical_oxdiff_formula 'c8 h9 n o2'
_shelx_space_group_comment
;
The symmetry employed for this shelxl refinement is uniquely defined
by the following loop, which should always be used as a source of
symmetry information in preference to the above space-group names.
They are only intended as comments.
;
_reflns_odcompleteness_completeness 98.93
_reflns_odcompleteness_iscentric 1
_reflns_odcompleteness_theta 0.80
_olex2_refinement_description
;
1. Fixed Uiso
 At 1.5 times of:
  All C(H,H,H) groups
2. Restrained distances
 C2-H2
 1.13 with sigma of 0.02
3.a Idealised Me refined as rotating group:
 C8(H8A,H8B,H8C)
;
_olex2_submission_special_instructions 'No special instructions were received'
_oxdiff_exptl_absorpt_empirical_details
;
Empirical correction (ABSPACK) includes:
- Absorption correction using spherical harmonics
- Frame scaling
;
_oxdiff_exptl_absorpt_empirical_full_max 1.897
_oxdiff_exptl_absorpt_empirical_full_min 0.444

loop_
_space_group_symop_operation_xyz
'x, y, z'
'-x+1/2, y+1/2, -z+1/2'
'-x, -y, -z'
'x-1/2, -y-1/2, z-1/2'

loop_
_atom_site_label
_atom_site_type_symbol
_atom_site_fract_x
_atom_site_fract_y
_atom_site_fract_z
_atom_site_U_iso_or_equiv
_atom_site_adp_type
_atom_site_occupancy
_atom_site_site_symmetry_order
_atom_site_calc_flag
_atom_site_refinement_flags_posn
_atom_site_refinement_flags_adp
_atom_site_refinement_flags_occupancy
_atom_site_disorder_assembly
_atom_site_disorder_group
C4 C 0.4114(8) 0.6443(6) 0.5622(4) 0.0339(16) Uani 1 1 d . . . . .
N9 N 0.4436(8) 0.5569(6) 0.6609(5) 0.0424(16) Uani 1 1 d . . . . .
C6 C 0.2184(8) 0.7341(7) 0.3911(5) 0.0473(18) Uani 1 1 d . . . . .
C7 C 0.3177(9) 0.4953(6) 0.7194(5) 0.0411(17) Uani 1 1 d . . . . .
C1 C 0.3640(8) 0.8260(7) 0.3711(5) 0.0402(17) Uani 1 1 d . . . . .
C2 C 0.5301(9) 0.8249(7) 0.4439(5) 0.0470(18) Uani 1 1 d D . . . .
C3 C 0.5529(9) 0.7347(7) 0.5399(5) 0.0459(18) Uani 1 1 d . . . . .
O11 O 0.1484(9) 0.5034(7) 0.6935(6) 0.0626(19) Uani 1 1 d . . . . .
C5 C 0.2399(8) 0.6426(7) 0.4876(5) 0.0432(18) Uani 1 1 d . . . . .
O10 O 0.3336(8) 0.9130(7) 0.2781(5) 0.0548(17) Uani 1 1 d . . . . .
C8 C 0.4018(10) 0.4136(8) 0.8209(6) 0.065(2) Uani 1 1 d . . . . .
H8A H 0.530792 0.433343 0.835434 0.097 Uiso 1 1 calc R U . . .
H8B H 0.384320 0.316187 0.806922 0.097 Uiso 1 1 calc R U . . .
H8C H 0.343446 0.439577 0.884494 0.097 Uiso 1 1 calc R U . . .
H10 H 0.461(5) 0.953(3) 0.260(2) 0.045(7) Uiso 1 1 d . . . . .
H6 H 0.086(6) 0.714(5) 0.335(4) 0.085(12) Uiso 1 1 d . . . . .
H9 H 0.585(7) 0.550(5) 0.687(4) 0.085(12) Uiso 1 1 d . . . . .
H5 H 0.126(5) 0.570(4) 0.501(3) 0.060(9) Uiso 1 1 d . . . . .
H3 H 0.687(7) 0.739(5) 0.598(4) 0.108(15) Uiso 1 1 d . . . . .
H2 H 0.651(6) 0.897(5) 0.433(5) 0.124(18) Uiso 1 1 d D . . . .

loop_
_atom_site_aniso_label
_atom_site_aniso_U_11
_atom_site_aniso_U_22
_atom_site_aniso_U_33
_atom_site_aniso_U_23
_atom_site_aniso_U_13
_atom_site_aniso_U_12
C4 0.037(3) 0.030(3) 0.035(3) -0.002(3) 0.002(3) -0.001(3)
N9 0.033(3) 0.051(4) 0.043(3) -0.001(3) 0.002(3) -0.005(3)
C6 0.030(4) 0.062(4) 0.046(4) 0.004(3) -0.010(3) -0.016(3)
C7 0.040(4) 0.047(4) 0.037(4) 0.005(3) 0.007(3) -0.005(3)
C1 0.025(3) 0.048(4) 0.046(4) 0.003(3) -0.003(3) -0.006(3)
C2 0.032(4) 0.053(4) 0.052(4) 0.012(3) -0.009(3) -0.010(3)
C3 0.035(4) 0.053(4) 0.045(4) 0.014(3) -0.009(3) -0.012(3)
O11 0.045(4) 0.080(5) 0.068(4) 0.001(3) 0.022(3) -0.012(3)
C5 0.028(4) 0.057(4) 0.044(4) -0.004(3) 0.002(3) -0.003(3)
O10 0.035(3) 0.070(4) 0.057(4) 0.023(3) -0.002(3) -0.003(3)
C8 0.072(5) 0.055(4) 0.070(5) 0.020(4) 0.020(4) -0.003(4)

loop_
_atom_type_symbol
_atom_type_description
_atom_type_scat_dispersion_real
_atom_type_scat_dispersion_imag
_atom_type_scat_source
C C 0.0000 0.0000 'International Tables Vol C Tables 4.2.6.8 and 6.1.1.4'
H H 0.0000 0.0000 'International Tables Vol C Tables 4.2.6.8 and 6.1.1.4'
N N 0.0000 0.0000 'International Tables Vol C Tables 4.2.6.8 and 6.1.1.4'
O O 0.0000 0.0000 'International Tables Vol C Tables 4.2.6.8 and 6.1.1.4'

loop_
_geom_angle_atom_site_label_1
_geom_angle_atom_site_label_2
_geom_angle_atom_site_label_3
_geom_angle
_geom_angle_site_symmetry_1
_geom_angle_site_symmetry_3
_geom_angle_publ_flag
C3 C4 N9 118.0(5) . . ?
C3 C4 C5 119.3(5) . . ?
C5 C4 N9 122.7(5) . . ?
C4 N9 H9 109(2) . . ?
C7 N9 C4 128.7(6) . . ?
C7 N9 H9 122(2) . . ?
C1 C6 C5 120.3(6) . . ?
C1 C6 H6 127(2) . . ?
C5 C6 H6 112(2) . . ?
N9 C7 C8 114.2(6) . . ?
O11 C7 N9 124.2(6) . . ?
O11 C7 C8 121.6(6) . . ?
C2 C1 C6 119.6(6) . . ?
O10 C1 C6 117.5(5) . . ?
O10 C1 C2 122.9(6) . . ?
C1 C2 C3 120.6(6) . . ?
C1 C2 H2 123(3) . . ?
C3 C2 H2 116(3) . . ?
C4 C3 C2 121.0(6) . . ?
C4 C3 H3 120(3) . . ?
C2 C3 H3 119(3) . . ?
C4 C5 C6 119.2(6) . . ?
C4 C5 H5 121.4(19) . . ?
C6 C5 H5 119(2) . . ?
C1 O10 H10 109.2(17) . . ?
C7 C8 H8A 109.5 . . ?
C7 C8 H8B 109.5 . . ?
C7 C8 H8C 109.5 . . ?
H8A C8 H8B 109.5 . . ?
H8A C8 H8C 109.5 . . ?
H8B C8 H8C 109.5 . . ?

loop_
_geom_bond_atom_site_label_1
_geom_bond_atom_site_label_2
_geom_bond_distance
_geom_bond_site_symmetry_2
_geom_bond_publ_flag
C4 N9 1.455(8) . ?
C4 C3 1.409(8) . ?
C4 C5 1.452(8) . ?
N9 C7 1.370(8) . ?
N9 H9 1.05(5) . ?
C6 C1 1.433(8) . ?
C6 C5 1.455(9) . ?
C6 H6 1.13(5) . ?
C7 O11 1.245(8) . ?
C7 C8 1.521(9) . ?
C1 C2 1.410(8) . ?
C1 O10 1.397(8) . ?
C2 C3 1.443(8) . ?
C2 H2 1.15(2) . ?
C3 H3 1.14(5) . ?
C5 H5 1.12(4) . ?
O10 H10 1.06(3) . ?
C8 H8A 0.9600 . ?
C8 H8B 0.9600 . ?
C8 H8C 0.9600 . ?

loop_
_geom_torsion_atom_site_label_1
_geom_torsion_atom_site_label_2
_geom_torsion_atom_site_label_3
_geom_torsion_atom_site_label_4
_geom_torsion
_geom_torsion_site_symmetry_1
_geom_torsion_site_symmetry_2
_geom_torsion_site_symmetry_3
_geom_torsion_site_symmetry_4
_geom_torsion_publ_flag
C4 N9 C7 O11 1.8(11) . . . . ?
C4 N9 C7 C8 -178.4(6) . . . . ?
N9 C4 C3 C2 -179.7(6) . . . . ?
N9 C4 C5 C6 179.6(5) . . . . ?
C6 C1 C2 C3 -1.7(10) . . . . ?
C1 C6 C5 C4 -0.9(9) . . . . ?
C1 C2 C3 C4 1.0(10) . . . . ?
C3 C4 N9 C7 157.6(6) . . . . ?
C3 C4 C5 C6 0.2(9) . . . . ?
C5 C4 N9 C7 -21.8(10) . . . . ?
C5 C4 C3 C2 -0.3(9) . . . . ?
C5 C6 C1 C2 1.6(10) . . . . ?
C5 C6 C1 O10 -178.9(6) . . . . ?
O10 C1 C2 C3 178.8(6) . . . . ?
